data_1531911
loop_
_publ_author_name
'Malinina, E.A.'
'Zhizhin, K.Yu.'
'Lisovskii, M.V.'
'Polyakova, I.N.'
'Kuznetsov, N.T.'

_publ_section_title
;
 Silver(I) and copper(I) complexes with the closo-decaborate anion (B10
 H10)(2-) as ligand
;
_journal_name_full 'Zhurnal Neorganicheskoi Khimii'
_journal_page_first 1275
_journal_page_last 1284
_journal_volume 47
_journal_year 2002
_chemical_formula_sum 'C6 H26 Ag B10 N'
_chemical_name_systematic '((C2 H5)3 N H) (Ag B10 H10)'
_space_group_IT_number 14
_symmetry_space_group_name_Hall '-P 2ybc'
_symmetry_space_group_name_H-M 'P 1 21/c 1'
_cell_angle_alpha 90
_cell_angle_beta 99.39
_cell_angle_gamma 90
_cell_formula_units_Z 4
_cell_length_a 9.369
_cell_length_b 7.325
_cell_length_c 22.52
_cell_volume 1524.792
_citation_journal_id_ASTM ZNOKAQ
_cod_data_source_file Malinina_ZNOKAQ_2002_1251.cif
_cod_data_source_block C6H26Ag1B10N1
_cod_original_formula_sum 'C6 H26 Ag1 B10 N1'
_cod_database_code 1531911

loop_
_symmetry_equiv_pos_as_xyz
x,y,z
-x,y+1/2,-z+1/2
-x,-y,-z
x,-y-1/2,z-1/2

loop_
_atom_site_label
_atom_site_type_symbol
_atom_site_fract_x
_atom_site_fract_y
_atom_site_fract_z
_atom_site_occupancy
_atom_site_U_iso_or_equiv
H16 H+1 0.341 -0.061 0.443 1 0.0
B3 B 0.3437 0.9056 0.2179 1 0.0
B6 B 0.4709 0.0042 0.1752 1 0.0
Ag1 Ag+1 0.40134 0.46112 0.199 1 0.0
B7 B 0.3084 0.132 0.1865 1 0.0
H23 H 0.293 0.241 0.224 1 0.0
H15 H 0.311 -0.044 0.5 1 0.0
C1 C 0.2176 0.3437 0.3919 1 0.0
H20 H 0.063 0.992 0.187 1 0.0
H24 H 0.145 0.163 0.081 1 0.0
H22 H 0.587 0.011 0.193 1 0.0
H14 H 0.363 0.112 0.478 1 0.0
H17 H 0.186 0.623 0.194 1 0.0
H21 H 0.158 0.776 0.067 1 0.0
C3 C 0.1545 0.0572 0.3382 1 0.0
H13 H 0.091 -0.037 0.443 1 0.0
H18 H 0.475 0.679 0.148 1 0.0
B4 B 0.1677 0.9616 0.1707 1 0.0
H19 H 0.373 0.883 0.269 1 0.0
H11 H+1 -0.006 0.889 0.337 1 0.0
H1 H+1 0.054 0.206 0.387 1 0.0
H5 H 0.254 0.581 0.438 1 0.0
H8 H 0.117 0.138 0.3 1 0.0
C5 C 0.1523 0.0701 0.4495 1 0.0
B1 B 0.2351 0.7461 0.1773 1 0.0
H10 H 0.129 0.804 0.364 1 0.0
H25 H 0.437 0.941 0.056 1 0.0
C6 C 0.3064 0.014 0.4704 1 0.0
H26 H 0.439 0.29 0.108 1 0.0
H3 H 0.192 0.392 0.354 1 0.0
C4 C 0.0793 0.8764 0.3314 1 0.0
N1 N-3 0.1301 0.1703 0.3906 1 0.0
H4 H 0.226 0.432 0.478 1 0.0
B8 B 0.2236 0.0838 0.1092 1 0.0
B10 B 0.3935 0.171 0.1273 1 0.0
H9 H 0.098 0.808 0.295 1 0.0
H7 H 0.246 0.046 0.342 1 0.0
B9 B 0.3837 0.9596 0.0964 1 0.0
B5 B 0.2219 0.8401 0.1072 1 0.0
H6 H+1 0.099 0.513 0.438 1 0.0
H2 H 0.314 0.299 0.395 1 0.0
C2 C 0.1957 0.473 0.441 1 0.0
H12 H 0.124 0.15 0.475 1 0.0
B2 B 0.3947 0.7822 0.1536 1 0.0
